data_7234718
loop_
_publ_author_name
'Sarah Keller'
'Antonio Pertegas'
'Giulia Longo'
'Laura Martinez'
'Jesus Cerda'
'Jose M. Junquera-Hernandez'
'Alessandro Prescimone'
'Edwin C. Constable'
'Catherine E. Housecroft'
'Enrique Orti'
'Henk J. Bolink'

_publ_section_title
;
 Shine bright or live long: substituent effects in [Cu(N/\N)(P/\P)]+-based
 light-emitting electrochemical cells where N/\N is a 6-substituted
 2,2'-bipyridine
;
_journal_name_full 'Journal of Materials Chemistry C'
_journal_page_first 3857
_journal_page_last 3871
_journal_paper_doi 10.1039/C5TC03725E
_journal_volume 4
_journal_year 2016
_chemical_absolute_configuration .
_chemical_compound_source 'Sarah Keller'
_chemical_formula_moiety 'C52 H49 Cl2 Cu1 F6 N2 O2.50 P3'
_chemical_formula_sum 'C52 H49 Cl2 Cu F6 N2 O2.5 P3'
_chemical_formula_weight 1083.33
_space_group_IT_number 2
_space_group_name_Hall '-P 1'
_space_group_name_H-M_alt 'P -1'
_symmetry_cell_setting triclinic
_symmetry_space_group_name_Hall '-P 1'
_symmetry_space_group_name_H-M 'P -1'
_atom_sites_solution_hydrogens difmap
_atom_sites_solution_primary direct
_cell_angle_alpha 110.648(4)
_cell_angle_beta 96.075(4)
_cell_angle_gamma 108.716(3)
_cell_formula_units_Z 2
_cell_length_a 10.9607(7)
_cell_length_b 15.1290(10)
_cell_length_c 18.4236(13)
_cell_measurement_reflns_used 6966
_cell_measurement_temperature 123
_cell_measurement_theta_max 69
_cell_measurement_theta_min 3
_cell_volume 2623.7(3)
_computing_cell_refinement 'Apex2 (Bruker AXS, 2006)'
_computing_data_collection 'Apex2 (Bruker AXS, 2006)'
_computing_data_reduction 'Apex2 (Bruker AXS, 2006)'
_computing_molecular_graphics 'CAMERON (Watkin et al., 1996)'
_computing_publication_material 'CRYSTALS (Betteridge et al., 2003)'
_computing_structure_refinement 'CRYSTALS (Betteridge et al., 2003)'
_computing_structure_solution 'SIR92 (Altomare et al., 1994)'
_diffrn_ambient_temperature 123
_diffrn_measured_fraction_theta_full 0.956
_diffrn_measured_fraction_theta_max 0.956
_diffrn_measurement_device Area
_diffrn_measurement_device_type 'Bruker Kappa Apex2'
_diffrn_measurement_method '\f & \w scans'
_diffrn_radiation_monochromator graphite
_diffrn_radiation_type 'Cu K\a'
_diffrn_radiation_wavelength 1.54180
_diffrn_reflns_av_R_equivalents 0.044
_diffrn_reflns_limit_h_max 13
_diffrn_reflns_limit_h_min -12
_diffrn_reflns_limit_k_max 16
_diffrn_reflns_limit_k_min -17
_diffrn_reflns_limit_l_max 22
_diffrn_reflns_limit_l_min -21
_diffrn_reflns_number 32742
_diffrn_reflns_theta_full 69.990
_diffrn_reflns_theta_max 69.995
_diffrn_reflns_theta_min 3.331
_diffrn_standards_interval_count .
_diffrn_standards_interval_time .
_diffrn_standards_number 0
_exptl_absorpt_coefficient_mu 2.926
_exptl_absorpt_correction_T_max 0.86
_exptl_absorpt_correction_T_min 0.76
_exptl_absorpt_correction_type multi-scan
_exptl_absorpt_process_details 'SADABS (Siemens, 1996)'
_exptl_crystal_colour yellow
_exptl_crystal_density_diffrn 1.371
_exptl_crystal_density_method 'not measured'
_exptl_crystal_description block
_exptl_crystal_F_000 1114
_exptl_crystal_size_max 0.100
_exptl_crystal_size_mid 0.080
_exptl_crystal_size_min 0.050
_refine_diff_density_max 2.11
_refine_diff_density_min -1.45
_refine_ls_extinction_method None
_refine_ls_goodness_of_fit_ref 0.6844
_refine_ls_hydrogen_treatment constr
_refine_ls_matrix_type full
_refine_ls_number_parameters 622
_refine_ls_number_reflns 9439
_refine_ls_number_restraints 0
_refine_ls_R_factor_all 0.0756
_refine_ls_R_factor_gt 0.0694
_refine_ls_shift/su_max 0.0006537
_refine_ls_shift/su_mean 0.0000218
_refine_ls_structure_factor_coef Fsqd
_refine_ls_weighting_details
;
 Method, part 1, Chebychev polynomial, (Watkin, 1994, Prince, 1982) 
 [weight] = 1.0/[A~0~*T~0~(x)+A~1~*T~1~(x) ... +A~n-1~]*T~n-1~(x)] 
 where A~i~ are the Chebychev coefficients listed below and x= Fcalc/Fmax 
 Method = Robust Weighting (Prince, 1982) 
 W = [weight] * [1-(deltaF/6*sigmaF)^2^]^2^ 
 A~i~ are: 
 7.09 9.29 2.52 
;
_refine_ls_weighting_scheme calc
_refine_ls_wR_factor_all 0.1894
_refine_ls_wR_factor_gt 0.1860
_refine_ls_wR_factor_ref 0.1894
_reflns_limit_h_max 13
_reflns_limit_h_min -13
_reflns_limit_k_max 17
_reflns_limit_k_min -17
_reflns_limit_l_max 22
_reflns_limit_l_min 0
_reflns_number_gt 8432
_reflns_number_total 9509
_reflns_threshold_expression I>2.0\s(I)
_oxford_diffrn_Wilson_B_factor 0.00
_oxford_diffrn_Wilson_scale 0.00
_oxford_refine_ls_r_factor_ref 0.0756
_oxford_refine_ls_scale 0.11494(5)
_oxford_reflns_number_all 9446
_oxford_reflns_threshold_expression_ref I>-3.0\s(I)
_cod_data_source_file J-Mater-Chem-C-2016-4-3857.cif
_cod_data_source_block SK080_123K
_cod_original_sg_symbol_H-M 'P -1 '
_cod_original_formula_sum 'C52 H49 Cl2 Cu1 F6 N2 O2.50 P3'
_cod_database_code 7234718

loop_
_symmetry_equiv_pos_as_xyz
x,y,z
-x,-y,-z

loop_
_atom_site_label
_atom_site_type_symbol
_atom_site_fract_x
_atom_site_fract_y
_atom_site_fract_z
_atom_site_U_iso_or_equiv
_atom_site_occupancy
_atom_site_adp_type
_atom_site_refinement_flags_posn
_atom_site_refinement_flags_adp
_atom_site_refinement_flags_occupancy
_atom_site_disorder_assembly
_atom_site_disorder_group
_atom_site_attached_hydrogens
C1 C 0.1148(4) 0.1159(3) 0.6210(2) 0.0288 1.0000 Uani . . . . . .
C2 C -0.0084(4) 0.0362(3) 0.5948(3) 0.0352 1.0000 Uani . . . . . .
C3 C -0.1181(4) 0.0542(3) 0.5695(3) 0.0377 1.0000 Uani . . . . . .
C4 C -0.1016(4) 0.1483(3) 0.5693(2) 0.0344 1.0000 Uani . . . . . .
C5 C 0.0251(4) 0.2259(3) 0.5982(2) 0.0274 1.0000 Uani . . . . . .
C6 C 0.0522(4) 0.3309(3) 0.6030(2) 0.0289 1.0000 Uani . . . . . .
C7 C -0.0491(5) 0.3604(4) 0.5805(3) 0.0446 1.0000 Uani . . . . . .
C8 C -0.0158(5) 0.4610(4) 0.5890(4) 0.0533 1.0000 Uani . . . . . .
C9 C 0.1141(5) 0.5263(4) 0.6174(3) 0.0460 1.0000 Uani . . . . . .
C10 C 0.2113(4) 0.4936(3) 0.6390(2) 0.0319 1.0000 Uani . . . . . .
C11 C 0.3564(5) 0.5635(3) 0.6709(3) 0.0386 1.0000 Uani . . . . . .
C12 C 0.3813(8) 0.6695(5) 0.7308(8) 0.1364 1.0000 Uani . . . . . .
C13 C 0.2558(3) 0.3991(3) 0.8585(2) 0.0249 1.0000 Uani . . . . . .
C14 C 0.1503(4) 0.4232(3) 0.8335(2) 0.0328 1.0000 Uani . . . . . .
C15 C 0.0528(4) 0.4246(4) 0.8751(3) 0.0397 1.0000 Uani . . . . . .
C16 C 0.0570(4) 0.4012(3) 0.9413(3) 0.0386 1.0000 Uani . . . . . .
C17 C 0.1591(4) 0.3775(3) 0.9664(2) 0.0364 1.0000 Uani . . . . . .
C18 C 0.2605(4) 0.3770(3) 0.9257(2) 0.0301 1.0000 Uani . . . . . .
C19 C 0.4670(4) 0.3278(3) 0.8353(2) 0.0240 1.0000 Uani . . . . . .
C20 C 0.5926(4) 0.3746(3) 0.8878(2) 0.0315 1.0000 Uani . . . . . .
C21 C 0.6496(4) 0.3167(4) 0.9117(3) 0.0399 1.0000 Uani . . . . . .
C22 C 0.5862(5) 0.2133(4) 0.8840(3) 0.0432 1.0000 Uani . . . . . .
C23 C 0.4607(6) 0.1653(4) 0.8319(3) 0.0507 1.0000 Uani . . . . . .
C24 C 0.4030(5) 0.2218(3) 0.8077(3) 0.0389 1.0000 Uani . . . . . .
C25 C 0.5018(4) 0.5307(3) 0.8500(2) 0.0232 1.0000 Uani . . . . . .
C26 C 0.4896(4) 0.6081(3) 0.9142(2) 0.0276 1.0000 Uani . . . . . .
C27 C 0.5799(4) 0.7088(3) 0.9410(2) 0.0319 1.0000 Uani . . . . . .
C28 C 0.6839(4) 0.7343(3) 0.9057(2) 0.0296 1.0000 Uani . . . . . .
C29 C 0.7000(4) 0.6585(3) 0.8414(2) 0.0259 1.0000 Uani . . . . . .
C30 C 0.6089(4) 0.5591(3) 0.8157(2) 0.0230 1.0000 Uani . . . . . .
C31 C 0.6563(3) 0.5069(3) 0.6904(2) 0.0228 1.0000 Uani . . . . . .
C32 C 0.7497(4) 0.6044(3) 0.7095(2) 0.0238 1.0000 Uani . . . . . .
C33 C 0.7803(4) 0.6284(3) 0.6453(2) 0.0284 1.0000 Uani . . . . . .
C34 C 0.7178(4) 0.5569(3) 0.5664(2) 0.0288 1.0000 Uani . . . . . .
C35 C 0.6279(4) 0.4608(3) 0.5504(2) 0.0266 1.0000 Uani . . . . . .
C36 C 0.5952(3) 0.4330(3) 0.6132(2) 0.0224 1.0000 Uani . . . . . .
C37 C 0.8112(4) 0.6760(3) 0.7978(2) 0.0276 1.0000 Uani . . . . . .
C38 C 0.9195(4) 0.6431(4) 0.8299(3) 0.0361 1.0000 Uani . . . . . .
C39 C 0.8765(4) 0.7885(3) 0.8114(3) 0.0364 1.0000 Uani . . . . . .
C40 C 0.5508(3) 0.2428(3) 0.6314(2) 0.0228 1.0000 Uani . . . . . .
C41 C 0.6779(4) 0.2861(3) 0.6799(2) 0.0312 1.0000 Uani . . . . . .
C42 C 0.7313(4) 0.2263(3) 0.7054(3) 0.0374 1.0000 Uani . . . . . .
C43 C 0.6591(4) 0.1244(3) 0.6825(3) 0.0370 1.0000 Uani . . . . . .
C44 C 0.5303(4) 0.0779(3) 0.6313(3) 0.0413 1.0000 Uani . . . . . .
C45 C 0.4772(4) 0.1372(3) 0.6075(3) 0.0355 1.0000 Uani . . . . . .
C46 C 0.4104(3) 0.2404(3) 0.4921(2) 0.0212 1.0000 Uani . . . . . .
C47 C 0.4961(4) 0.2085(3) 0.4469(2) 0.0290 1.0000 Uani . . . . . .
C48 C 0.4521(4) 0.1527(3) 0.3652(2) 0.0329 1.0000 Uani . . . . . .
C49 C 0.3222(4) 0.1257(3) 0.3262(2) 0.0300 1.0000 Uani . . . . . .
C50 C 0.2357(4) 0.1563(3) 0.3700(2) 0.0262 1.0000 Uani . . . . . .
C51 C 0.2794(3) 0.2130(3) 0.4522(2) 0.0219 1.0000 Uani . . . . . .
C52 C 0.0653(8) 1.0995(6) 0.8656(5) 0.0811 1.0000 Uani . . . . . .
Cu1 Cu 0.30749(5) 0.33518(4) 0.66683(3) 0.0209 1.0000 Uani . . . . . .
P2 P 0.38278(8) 0.39789(7) 0.80145(5) 0.0211 1.0000 Uani . . . . . .
O1 O 0.6183(2) 0.48022(18) 0.75205(14) 0.0226 1.0000 Uani . . . . . .
P1 P 0.46397(8) 0.31339(7) 0.60012(5) 0.0200 1.0000 Uani . . . . . .
N2 N 0.1799(3) 0.3973(2) 0.63198(17) 0.0250 1.0000 Uani . . . . . .
N1 N 0.1319(3) 0.2091(2) 0.62401(18) 0.0243 1.0000 Uani . . . . . .
Cl1 Cl -0.0193(2) 1.12637(15) 0.79716(11) 0.0900 1.0000 Uani . . . . . .
Cl2 Cl -0.0165(3) 1.08342(19) 0.93884(13) 0.1258 1.0000 Uani . . . . . .
P3 P 0.16998(9) 0.85385(8) 0.66066(6) 0.0298 1.0000 Uani . . . . . .
F5 F 0.1150(3) 0.7697(2) 0.6961(2) 0.0539 1.0000 Uani . . . . . .
F6 F 0.2243(3) 0.7790(2) 0.60021(17) 0.0538 1.0000 Uani . . . . . .
F4 F 0.3084(2) 0.9031(2) 0.72593(16) 0.0426 1.0000 Uani . . . . . .
F2 F 0.2240(3) 0.9362(3) 0.6255(2) 0.0681 1.0000 Uani . . . . . .
F1 F 0.0311(2) 0.8040(2) 0.59562(17) 0.0461 1.0000 Uani . . . . . .
F3 F 0.1141(3) 0.9263(2) 0.72175(19) 0.0566 1.0000 Uani . . . . . .
O2 O -0.2875(6) 1.2025(5) 1.0678(4) 0.1027 1.0000 Uani . . . . . .
O3 O 0.2622(13) 0.9902(6) 0.9476(6) 0.0891 0.5000 Uani . . . . . .
H11 H 0.1908 0.1040 0.6378 0.0349 1.0000 Uiso R . . . . .
H21 H -0.0174 -0.0287 0.5941 0.0425 1.0000 Uiso R . . . . .
H31 H -0.2044 0.0018 0.5523 0.0453 1.0000 Uiso R . . . . .
H41 H -0.1758 0.1603 0.5497 0.0415 1.0000 Uiso R . . . . .
H71 H -0.1387 0.3128 0.5597 0.0540 1.0000 Uiso R . . . . .
H81 H -0.0826 0.4837 0.5753 0.0641 1.0000 Uiso R . . . . .
H91 H 0.1384 0.5948 0.6225 0.0553 1.0000 Uiso R . . . . .
H111 H 0.4013 0.5334 0.6957 0.0465 1.0000 Uiso R . . . . .
H112 H 0.3916 0.5698 0.6272 0.0465 1.0000 Uiso R . . . . .
H121 H 0.4742 0.7093 0.7484 0.1625 1.0000 Uiso R . . . . .
H122 H 0.3476 0.6647 0.7753 0.1625 1.0000 Uiso R . . . . .
H123 H 0.3378 0.7011 0.7068 0.1625 1.0000 Uiso R . . . . .
H141 H 0.1458 0.4386 0.7878 0.0397 1.0000 Uiso R . . . . .
H151 H -0.0179 0.4419 0.8581 0.0479 1.0000 Uiso R . . . . .
H161 H -0.0112 0.4015 0.9691 0.0465 1.0000 Uiso R . . . . .
H171 H 0.1619 0.3614 1.0118 0.0439 1.0000 Uiso R . . . . .
H181 H 0.3321 0.3615 0.9439 0.0363 1.0000 Uiso R . . . . .
H201 H 0.6393 0.4465 0.9073 0.0379 1.0000 Uiso R . . . . .
H211 H 0.7347 0.3498 0.9481 0.0482 1.0000 Uiso R . . . . .
H221 H 0.6273 0.1744 0.9002 0.0521 1.0000 Uiso R . . . . .
H231 H 0.4147 0.0934 0.8130 0.0607 1.0000 Uiso R . . . . .
H241 H 0.3176 0.1881 0.7714 0.0469 1.0000 Uiso R . . . . .
H261 H 0.4197 0.5922 0.9397 0.0332 1.0000 Uiso R . . . . .
H271 H 0.5700 0.7610 0.9844 0.0384 1.0000 Uiso R . . . . .
H281 H 0.7445 0.8034 0.9252 0.0357 1.0000 Uiso R . . . . .
H331 H 0.8440 0.6939 0.6553 0.0341 1.0000 Uiso R . . . . .
H341 H 0.7377 0.5751 0.5234 0.0347 1.0000 Uiso R . . . . .
H351 H 0.5875 0.4127 0.4965 0.0322 1.0000 Uiso R . . . . .
H381 H 0.9593 0.6865 0.8849 0.0435 1.0000 Uiso R . . . . .
H382 H 0.9856 0.6484 0.8004 0.0435 1.0000 Uiso R . . . . .
H383 H 0.8794 0.5743 0.8238 0.0435 1.0000 Uiso R . . . . .
H391 H 0.9130 0.8297 0.8671 0.0439 1.0000 Uiso R . . . . .
H392 H 0.9453 0.7962 0.7840 0.0439 1.0000 Uiso R . . . . .
H393 H 0.8118 0.8092 0.7916 0.0439 1.0000 Uiso R . . . . .
H411 H 0.7293 0.3568 0.6960 0.0375 1.0000 Uiso R . . . . .
H421 H 0.8187 0.2569 0.7390 0.0450 1.0000 Uiso R . . . . .
H431 H 0.6957 0.0849 0.7010 0.0445 1.0000 Uiso R . . . . .
H441 H 0.4807 0.0066 0.6136 0.0495 1.0000 Uiso R . . . . .
H451 H 0.3895 0.1066 0.5744 0.0429 1.0000 Uiso R . . . . .
H471 H 0.5852 0.2257 0.4730 0.0350 1.0000 Uiso R . . . . .
H481 H 0.5115 0.1328 0.3354 0.0396 1.0000 Uiso R . . . . .
H491 H 0.2920 0.0864 0.2700 0.0361 1.0000 Uiso R . . . . .
H501 H 0.1465 0.1383 0.3434 0.0316 1.0000 Uiso R . . . . .
H511 H 0.2197 0.2334 0.4816 0.0265 1.0000 Uiso R . . . . .
H521 H 0.1495 1.1543 0.8913 0.0966 1.0000 Uiso R . . . . .
H522 H 0.0778 1.0382 0.8376 0.0966 1.0000 Uiso R . . . . .
H3 H 0.1956 1.0127 0.9457 0.1045 0.5000 Uiso R . . . . .
H30 H 0.2732 0.9704 0.8974 0.1045 0.5000 Uiso R . . . . .
H2 H -0.2326 1.1782 1.0415 0.1206 1.0000 Uiso R . . . . .
H20 H -0.2523 1.2082 1.1165 0.1206 1.0000 Uiso R . . . . .

loop_
_atom_site_aniso_label
_atom_site_aniso_U_11
_atom_site_aniso_U_22
_atom_site_aniso_U_33
_atom_site_aniso_U_23
_atom_site_aniso_U_13
_atom_site_aniso_U_12
C1 0.0266(19) 0.0313(19) 0.0300(19) 0.0150(16) 0.0073(15) 0.0103(16)
C2 0.034(2) 0.032(2) 0.038(2) 0.0159(18) 0.0117(17) 0.0078(17)
C3 0.024(2) 0.034(2) 0.035(2) 0.0043(17) 0.0062(16) -0.0011(17)
C4 0.0219(19) 0.042(2) 0.034(2) 0.0108(18) 0.0063(15) 0.0109(17)
C5 0.0253(18) 0.0333(19) 0.0238(17) 0.0103(15) 0.0097(14) 0.0121(16)
C6 0.0265(19) 0.038(2) 0.0257(18) 0.0117(16) 0.0097(15) 0.0178(17)
C7 0.031(2) 0.048(3) 0.058(3) 0.021(2) 0.007(2) 0.021(2)
C8 0.049(3) 0.046(3) 0.073(4) 0.024(3) 0.009(3) 0.031(2)
C9 0.046(3) 0.040(2) 0.058(3) 0.019(2) 0.012(2) 0.025(2)
C10 0.042(2) 0.032(2) 0.0270(18) 0.0114(16) 0.0117(16) 0.0195(18)
C11 0.041(2) 0.036(2) 0.041(2) 0.0201(19) 0.0109(19) 0.0129(19)
C12 0.068(5) 0.033(3) 0.228(12) -0.009(5) -0.051(6) 0.017(3)
C13 0.0196(17) 0.0291(18) 0.0216(16) 0.0086(14) 0.0062(13) 0.0057(14)
C14 0.030(2) 0.044(2) 0.0279(19) 0.0157(17) 0.0088(16) 0.0183(18)
C15 0.032(2) 0.052(3) 0.035(2) 0.0113(19) 0.0108(17) 0.023(2)
C16 0.029(2) 0.042(2) 0.036(2) 0.0088(18) 0.0162(17) 0.0082(18)
C17 0.032(2) 0.045(2) 0.028(2) 0.0138(18) 0.0139(17) 0.0080(18)
C18 0.0229(18) 0.039(2) 0.0281(18) 0.0160(16) 0.0097(15) 0.0085(16)
C19 0.0261(18) 0.0257(17) 0.0210(16) 0.0104(14) 0.0079(14) 0.0095(15)
C20 0.0231(19) 0.037(2) 0.035(2) 0.0166(17) 0.0080(15) 0.0104(16)
C21 0.031(2) 0.060(3) 0.043(2) 0.030(2) 0.0142(18) 0.025(2)
C22 0.054(3) 0.054(3) 0.044(2) 0.029(2) 0.018(2) 0.035(2)
C23 0.077(4) 0.033(2) 0.041(2) 0.016(2) 0.007(2) 0.021(2)
C24 0.048(2) 0.030(2) 0.031(2) 0.0123(17) -0.0016(18) 0.0080(19)
C25 0.0227(17) 0.0263(17) 0.0203(16) 0.0118(14) 0.0036(13) 0.0072(14)
C26 0.0307(19) 0.0325(19) 0.0229(17) 0.0137(15) 0.0100(15) 0.0127(16)
C27 0.042(2) 0.032(2) 0.0230(18) 0.0095(15) 0.0084(16) 0.0174(18)
C28 0.033(2) 0.0247(18) 0.0295(19) 0.0133(15) 0.0055(16) 0.0079(16)
C29 0.0281(19) 0.0266(18) 0.0252(18) 0.0142(15) 0.0056(14) 0.0096(15)
C30 0.0235(17) 0.0290(18) 0.0189(16) 0.0115(14) 0.0069(13) 0.0105(15)
C31 0.0221(17) 0.0276(18) 0.0272(18) 0.0163(15) 0.0110(14) 0.0131(14)
C32 0.0216(17) 0.0250(17) 0.0256(17) 0.0115(14) 0.0073(14) 0.0082(14)
C33 0.0284(19) 0.0289(18) 0.0317(19) 0.0174(16) 0.0113(15) 0.0091(15)
C34 0.037(2) 0.035(2) 0.0269(18) 0.0207(16) 0.0158(16) 0.0179(17)
C35 0.0266(18) 0.0309(19) 0.0246(17) 0.0126(15) 0.0090(14) 0.0118(15)
C36 0.0190(16) 0.0241(17) 0.0257(17) 0.0126(14) 0.0075(13) 0.0073(14)
C37 0.0251(18) 0.0285(19) 0.0270(18) 0.0142(15) 0.0052(15) 0.0046(15)
C38 0.0242(19) 0.047(2) 0.036(2) 0.0190(19) 0.0068(16) 0.0099(18)
C39 0.037(2) 0.027(2) 0.032(2) 0.0112(16) 0.0081(17) -0.0018(17)
C40 0.0221(17) 0.0269(17) 0.0241(16) 0.0135(14) 0.0102(14) 0.0104(14)
C41 0.0254(19) 0.0294(19) 0.034(2) 0.0093(16) 0.0030(15) 0.0104(16)
C42 0.032(2) 0.042(2) 0.035(2) 0.0108(18) -0.0003(17) 0.0204(19)
C43 0.042(2) 0.042(2) 0.043(2) 0.0247(19) 0.0138(19) 0.026(2)
C44 0.033(2) 0.037(2) 0.066(3) 0.032(2) 0.016(2) 0.0152(19)
C45 0.027(2) 0.031(2) 0.049(2) 0.0193(18) 0.0069(18) 0.0090(17)
C46 0.0224(17) 0.0204(16) 0.0210(16) 0.0079(13) 0.0061(13) 0.0087(13)
C47 0.0226(18) 0.037(2) 0.0281(18) 0.0102(16) 0.0074(15) 0.0156(16)
C48 0.037(2) 0.042(2) 0.0273(19) 0.0122(17) 0.0124(16) 0.0250(18)
C49 0.034(2) 0.0274(18) 0.0265(18) 0.0097(15) 0.0066(15) 0.0110(16)
C50 0.0239(18) 0.0277(18) 0.0278(18) 0.0141(15) 0.0046(14) 0.0085(15)
C51 0.0215(17) 0.0220(16) 0.0284(17) 0.0142(14) 0.0105(14) 0.0102(14)
C52 0.092(5) 0.058(4) 0.075(4) 0.014(3) 0.023(4) 0.021(4)
Cu1 0.0181(3) 0.0248(3) 0.0210(3) 0.0110(2) 0.0060(2) 0.0078(2)
P2 0.0193(4) 0.0255(4) 0.0196(4) 0.0114(3) 0.0058(3) 0.0071(3)
O1 0.0237(12) 0.0224(12) 0.0217(12) 0.0109(10) 0.0075(10) 0.0063(10)
P1 0.0178(4) 0.0225(4) 0.0207(4) 0.0096(3) 0.0061(3) 0.0076(3)
N2 0.0282(16) 0.0313(16) 0.0197(14) 0.0109(12) 0.0099(12) 0.0151(13)
N1 0.0208(15) 0.0288(15) 0.0215(14) 0.0098(12) 0.0061(11) 0.0078(12)
Cl1 0.1010(14) 0.0770(11) 0.0630(10) 0.0213(8) -0.0039(9) 0.0141(10)
Cl2 0.166(2) 0.0948(15) 0.0661(11) 0.0281(11) 0.0303(13) -0.0066(15)
P3 0.0223(5) 0.0310(5) 0.0404(6) 0.0154(4) 0.0125(4) 0.0131(4)
F5 0.0445(16) 0.0506(16) 0.075(2) 0.0380(15) 0.0175(14) 0.0148(13)
F6 0.0340(14) 0.0673(19) 0.0486(16) 0.0042(14) 0.0111(12) 0.0267(14)
F4 0.0285(12) 0.0419(13) 0.0470(14) 0.0083(11) 0.0057(11) 0.0130(11)
F2 0.0484(18) 0.072(2) 0.100(3) 0.063(2) 0.0200(17) 0.0122(16)
F1 0.0252(12) 0.0608(17) 0.0508(15) 0.0202(13) 0.0088(11) 0.0179(12)
F3 0.0460(16) 0.0551(17) 0.0632(18) 0.0058(14) 0.0175(14) 0.0319(14)
O2 0.099(4) 0.139(5) 0.104(4) 0.068(4) 0.018(3) 0.069(4)
O3 0.184(11) 0.048(4) 0.076(6) 0.037(4) 0.080(7) 0.067(6)

loop_
_atom_type_symbol
_atom_type_scat_dispersion_real
_atom_type_scat_dispersion_imag
_atom_type_scat_Cromer_Mann_a1
_atom_type_scat_Cromer_Mann_b1
_atom_type_scat_Cromer_Mann_a2
_atom_type_scat_Cromer_Mann_b2
_atom_type_scat_Cromer_Mann_a3
_atom_type_scat_Cromer_Mann_b3
_atom_type_scat_Cromer_Mann_a4
_atom_type_scat_Cromer_Mann_b4
_atom_type_scat_Cromer_Mann_c
_atom_type_scat_source
C 0.0181 0.0091 2.3100 20.8439 1.0200 10.2075 1.5886 0.5687 0.8650 51.6512 0.2156 'International Tables Vol C 4.2.6.8 and 6.1.1.4'
H 0.0000 0.0000 0.4930 10.5109 0.3229 26.1257 0.1402 3.1424 0.0408 57.7998 0.0030 'International Tables Vol C 4.2.6.8 and 6.1.1.4'
N 0.0311 0.0180 12.2126 0.0057 3.1322 9.8933 2.0125 28.9975 1.1663 0.5826 -11.5290 'International Tables Vol C 4.2.6.8 and 6.1.1.4'
O 0.0492 0.0322 3.0485 13.2771 2.2868 5.7011 1.5463 0.3239 0.8670 32.9089 0.2508 'International Tables Vol C 4.2.6.8 and 6.1.1.4'
F 0.0727 0.0534 3.5392 10.2825 2.6412 4.2944 1.5170 0.2615 1.0243 26.1476 0.2776 'International Tables Vol C 4.2.6.8 and 6.1.1.4'
P 0.2955 0.4335 6.4345 1.9067 4.1791 27.1570 1.7800 0.5260 1.4908 68.1645 1.1149 'International Tables Vol C 4.2.6.8 and 6.1.1.4'
Cu -1.9646 0.5888 13.3380 3.5828 7.1676 0.2470 5.6158 11.3966 1.6735 64.8126 1.1910 'International Tables Vol C 4.2.6.8 and 6.1.1.4'
Cl 0.3639 0.7018 11.4604 0.0104 7.1964 1.1662 6.2556 18.5194 1.6455 47.7784 -9.5574 'International Tables Vol C 4.2.6.8 and 6.1.1.4'

loop_
_geom_angle_atom_site_label_1
_geom_angle_site_symmetry_1
_geom_angle_atom_site_label_2
_geom_angle_site_symmetry_2
_geom_angle_atom_site_label_3
_geom_angle_site_symmetry_3
_geom_angle
_geom_angle_publ_flag
C2 . C1 . N1 . 123.1(4) yes
C2 . C1 . H11 . 118.4 no
N1 . C1 . H11 . 118.4 no
C1 . C2 . C3 . 117.7(4) yes
C1 . C2 . H21 . 121.1 no
C3 . C2 . H21 . 121.1 no
C2 . C3 . C4 . 119.8(4) yes
C2 . C3 . H31 . 120.1 no
C4 . C3 . H31 . 120.1 no
C3 . C4 . C5 . 119.4(4) yes
C3 . C4 . H41 . 120.3 no
C5 . C4 . H41 . 120.3 no
C4 . C5 . C6 . 123.3(4) yes
C4 . C5 . N1 . 120.9(4) yes
C6 . C5 . N1 . 115.7(3) yes
C5 . C6 . C7 . 122.2(4) yes
C5 . C6 . N2 . 116.3(3) yes
C7 . C6 . N2 . 121.5(4) yes
C6 . C7 . C8 . 118.6(4) yes
C6 . C7 . H71 . 120.7 no
C8 . C7 . H71 . 120.7 no
C7 . C8 . C9 . 119.0(4) yes
C7 . C8 . H81 . 120.5 no
C9 . C8 . H81 . 120.5 no
C8 . C9 . C10 . 120.4(4) yes
C8 . C9 . H91 . 119.8 no
C10 . C9 . H91 . 119.8 no
C9 . C10 . C11 . 122.2(4) yes
C9 . C10 . N2 . 121.0(4) yes
C11 . C10 . N2 . 116.8(4) yes
C10 . C11 . C12 . 113.9(5) yes
C10 . C11 . H111 . 108.3 no
C12 . C11 . H111 . 108.6 no
C10 . C11 . H112 . 108.4 no
C12 . C11 . H112 . 108.0 no
H111 . C11 . H112 . 109.5 no
C11 . C12 . H121 . 109.5 no
C11 . C12 . H122 . 109.1 no
H121 . C12 . H122 . 109.5 no
C11 . C12 . H123 . 109.7 no
H121 . C12 . H123 . 109.5 no
H122 . C12 . H123 . 109.5 no
C14 . C13 . C18 . 118.9(3) yes
C14 . C13 . P2 . 118.7(3) yes
C18 . C13 . P2 . 122.4(3) yes
C13 . C14 . C15 . 120.2(4) yes
C13 . C14 . H141 . 119.9 no
C15 . C14 . H141 . 119.9 no
C14 . C15 . C16 . 120.6(4) yes
C14 . C15 . H151 . 119.7 no
C16 . C15 . H151 . 119.7 no
C15 . C16 . C17 . 119.9(4) yes
C15 . C16 . H161 . 120.1 no
C17 . C16 . H161 . 120.0 no
C16 . C17 . C18 . 120.4(4) yes
C16 . C17 . H171 . 119.8 no
C18 . C17 . H171 . 119.8 no
C17 . C18 . C13 . 119.9(4) yes
C17 . C18 . H181 . 120.1 no
C13 . C18 . H181 . 120.0 no
C20 . C19 . C24 . 117.7(4) yes
C20 . C19 . P2 . 123.5(3) yes
C24 . C19 . P2 . 118.8(3) yes
C19 . C20 . C21 . 120.3(4) yes
C19 . C20 . H201 . 119.8 no
C21 . C20 . H201 . 119.9 no
C20 . C21 . C22 . 121.4(4) yes
C20 . C21 . H211 . 119.3 no
C22 . C21 . H211 . 119.3 no
C21 . C22 . C23 . 119.2(4) yes
C21 . C22 . H221 . 120.4 no
C23 . C22 . H221 . 120.4 no
C22 . C23 . C24 . 120.0(4) yes
C22 . C23 . H231 . 120.0 no
C24 . C23 . H231 . 120.0 no
C19 . C24 . C23 . 121.4(4) yes
C19 . C24 . H241 . 119.3 no
C23 . C24 . H241 . 119.3 no
C26 . C25 . C30 . 117.1(3) yes
C26 . C25 . P2 . 125.4(3) yes
C30 . C25 . P2 . 117.3(3) yes
C25 . C26 . C27 . 120.1(3) yes
C25 . C26 . H261 . 120.0 no
C27 . C26 . H261 . 120.0 no
C26 . C27 . C28 . 121.4(4) yes
C26 . C27 . H271 . 119.3 no
C28 . C27 . H271 . 119.3 no
C27 . C28 . C29 . 120.3(3) yes
C27 . C28 . H281 . 119.9 no
C29 . C28 . H281 . 119.9 no
C28 . C29 . C30 . 117.3(3) yes
C28 . C29 . C37 . 125.6(3) yes
C30 . C29 . C37 . 117.1(3) yes
C25 . C30 . C29 . 123.8(3) yes
C25 . C30 . O1 . 115.7(3) yes
C29 . C30 . O1 . 120.5(3) yes
C32 . C31 . C36 . 124.5(3) yes
C32 . C31 . O1 . 119.1(3) yes
C36 . C31 . O1 . 116.4(3) yes
C31 . C32 . C33 . 116.7(3) yes
C31 . C32 . C37 . 118.1(3) yes
C33 . C32 . C37 . 125.2(3) yes
C32 . C33 . C34 . 120.6(3) yes
C32 . C33 . H331 . 119.7 no
C34 . C33 . H331 . 119.7 no
C33 . C34 . C35 . 120.8(3) yes
C33 . C34 . H341 . 119.6 no
C35 . C34 . H341 . 119.6 no
C34 . C35 . C36 . 120.5(3) yes
C34 . C35 . H351 . 119.7 no
C36 . C35 . H351 . 119.7 no
C35 . C36 . C31 . 116.9(3) yes
C35 . C36 . P1 . 124.7(3) yes
C31 . C36 . P1 . 117.9(3) yes
C29 . C37 . C32 . 106.8(3) yes
C29 . C37 . C38 . 108.6(3) yes
C32 . C37 . C38 . 107.8(3) yes
C29 . C37 . C39 . 112.1(3) yes
C32 . C37 . C39 . 112.7(3) yes
C38 . C37 . C39 . 108.7(3) yes
C37 . C38 . H381 . 109.5 no
C37 . C38 . H382 . 109.5 no
H381 . C38 . H382 . 109.5 no
C37 . C38 . H383 . 109.5 no
H381 . C38 . H383 . 109.5 no
H382 . C38 . H383 . 109.5 no
C37 . C39 . H391 . 109.4 no
C37 . C39 . H392 . 109.5 no
H391 . C39 . H392 . 109.5 no
C37 . C39 . H393 . 109.5 no
H391 . C39 . H393 . 109.5 no
H392 . C39 . H393 . 109.5 no
C41 . C40 . C45 . 118.6(3) yes
C41 . C40 . P1 . 124.9(3) yes
C45 . C40 . P1 . 116.4(3) yes
C40 . C41 . C42 . 120.3(4) yes
C40 . C41 . H411 . 119.9 no
C42 . C41 . H411 . 119.9 no
C41 . C42 . C43 . 120.8(4) yes
C41 . C42 . H421 . 119.6 no
C43 . C42 . H421 . 119.6 no
C42 . C43 . C44 . 120.0(4) yes
C42 . C43 . H431 . 120.0 no
C44 . C43 . H431 . 120.0 no
C43 . C44 . C45 . 119.1(4) yes
C43 . C44 . H441 . 120.5 no
C45 . C44 . H441 . 120.4 no
C40 . C45 . C44 . 121.3(4) yes
C40 . C45 . H451 . 119.3 no
C44 . C45 . H451 . 119.4 no
C47 . C46 . C51 . 118.4(3) yes
C47 . C46 . P1 . 122.2(3) yes
C51 . C46 . P1 . 119.5(3) yes
C46 . C47 . C48 . 120.7(3) yes
C46 . C47 . H471 . 119.6 no
C48 . C47 . H471 . 119.7 no
C47 . C48 . C49 . 120.6(4) yes
C47 . C48 . H481 . 119.7 no
C49 . C48 . H481 . 119.7 no
C48 . C49 . C50 . 119.6(4) yes
C48 . C49 . H491 . 120.3 no
C50 . C49 . H491 . 120.2 no
C49 . C50 . C51 . 120.2(3) yes
C49 . C50 . H501 . 119.9 no
C51 . C50 . H501 . 119.9 no
C46 . C51 . C50 . 120.6(3) yes
C46 . C51 . H511 . 119.7 no
C50 . C51 . H511 . 119.7 no
Cl1 . C52 . Cl2 . 113.8(5) yes
Cl1 . C52 . H521 . 108.4 no
Cl2 . C52 . H521 . 108.4 no
Cl1 . C52 . H522 . 108.4 no
Cl2 . C52 . H522 . 108.4 no
H521 . C52 . H522 . 109.5 no
P2 . Cu1 . P1 . 113.33(4) yes
P2 . Cu1 . N2 . 113.26(9) yes
P1 . Cu1 . N2 . 119.59(8) yes
P2 . Cu1 . N1 . 112.16(9) yes
P1 . Cu1 . N1 . 113.96(9) yes
N2 . Cu1 . N1 . 80.40(12) yes
C13 . P2 . C25 . 102.27(17) yes
C13 . P2 . C19 . 102.96(17) yes
C25 . P2 . C19 . 103.84(16) yes
C13 . P2 . Cu1 . 115.69(12) yes
C25 . P2 . Cu1 . 115.71(11) yes
C19 . P2 . Cu1 . 114.60(12) yes
C31 . O1 . C30 . 114.2(3) yes
C36 . P1 . C40 . 105.12(16) yes
C36 . P1 . C46 . 103.75(16) yes
C40 . P1 . C46 . 101.72(16) yes
C36 . P1 . Cu1 . 114.11(12) yes
C40 . P1 . Cu1 . 112.65(11) yes
C46 . P1 . Cu1 . 117.96(12) yes
C6 . N2 . C10 . 119.5(3) yes
C6 . N2 . Cu1 . 113.2(3) yes
C10 . N2 . Cu1 . 127.2(3) yes
C5 . N1 . C1 . 118.9(3) yes
C5 . N1 . Cu1 . 114.3(3) yes
C1 . N1 . Cu1 . 126.8(3) yes
F5 . P3 . F6 . 89.36(18) yes
F5 . P3 . F4 . 89.41(16) yes
F6 . P3 . F4 . 89.86(14) yes
F5 . P3 . F2 . 179.8(2) yes
F6 . P3 . F2 . 90.5(2) yes
F4 . P3 . F2 . 90.68(17) yes
F5 . P3 . F1 . 90.15(16) yes
F6 . P3 . F1 . 90.12(15) yes
F4 . P3 . F1 . 179.57(16) yes
F2 . P3 . F1 . 89.75(17) yes
F5 . P3 . F3 . 89.14(18) yes
F6 . P3 . F3 . 178.50(19) yes
F4 . P3 . F3 . 90.23(15) yes
F2 . P3 . F3 . 91.0(2) yes
F1 . P3 . F3 . 89.78(16) yes
H2 . O2 . H20 . 97.9 no
H3 . O3 . H30 . 104.7 no

loop_
_geom_bond_atom_site_label_1
_geom_bond_site_symmetry_1
_geom_bond_atom_site_label_2
_geom_bond_site_symmetry_2
_geom_bond_distance
_geom_bond_publ_flag
C1 . C2 . 1.384(6) yes
C1 . N1 . 1.342(5) yes
C1 . H11 . 0.950 no
C2 . C3 . 1.385(6) yes
C2 . H21 . 0.950 no
C3 . C4 . 1.377(6) yes
C3 . H31 . 0.950 no
C4 . C5 . 1.395(6) yes
C4 . H41 . 0.950 no
C5 . C6 . 1.487(6) yes
C5 . N1 . 1.349(5) yes
C6 . C7 . 1.398(6) yes
C6 . N2 . 1.347(5) yes
C7 . C8 . 1.392(7) yes
C7 . H71 . 0.950 no
C8 . C9 . 1.361(8) yes
C8 . H81 . 0.950 no
C9 . C10 . 1.388(6) yes
C9 . H91 . 0.950 no
C10 . C11 . 1.509(6) yes
C10 . N2 . 1.340(5) yes
C11 . C12 . 1.507(8) yes
C11 . H111 . 0.950 no
C11 . H112 . 0.950 no
C12 . H121 . 0.950 no
C12 . H122 . 0.950 no
C12 . H123 . 0.950 no
C13 . C14 . 1.398(5) yes
C13 . C18 . 1.392(5) yes
C13 . P2 . 1.831(4) yes
C14 . C15 . 1.381(6) yes
C14 . H141 . 0.950 no
C15 . C16 . 1.385(7) yes
C15 . H151 . 0.950 no
C16 . C17 . 1.363(7) yes
C16 . H161 . 0.950 no
C17 . C18 . 1.407(5) yes
C17 . H171 . 0.950 no
C18 . H181 . 0.950 no
C19 . C20 . 1.394(5) yes
C19 . C24 . 1.396(6) yes
C19 . P2 . 1.826(4) yes
C20 . C21 . 1.383(6) yes
C20 . H201 . 0.950 no
C21 . C22 . 1.362(7) yes
C21 . H211 . 0.950 no
C22 . C23 . 1.389(7) yes
C22 . H221 . 0.950 no
C23 . C24 . 1.373(7) yes
C23 . H231 . 0.950 no
C24 . H241 . 0.950 no
C25 . C26 . 1.395(5) yes
C25 . C30 . 1.410(5) yes
C25 . P2 . 1.828(4) yes
C26 . C27 . 1.393(6) yes
C26 . H261 . 0.950 no
C27 . C28 . 1.387(6) yes
C27 . H271 . 0.950 no
C28 . C29 . 1.401(5) yes
C28 . H281 . 0.950 no
C29 . C30 . 1.385(5) yes
C29 . C37 . 1.534(5) yes
C30 . O1 . 1.389(4) yes
C31 . C32 . 1.392(5) yes
C31 . C36 . 1.385(5) yes
C31 . O1 . 1.393(4) yes
C32 . C33 . 1.396(5) yes
C32 . C37 . 1.528(5) yes
C33 . C34 . 1.399(6) yes
C33 . H331 . 0.950 no
C34 . C35 . 1.375(5) yes
C34 . H341 . 0.950 no
C35 . C36 . 1.406(5) yes
C35 . H351 . 0.950 no
C36 . P1 . 1.831(4) yes
C37 . C38 . 1.563(6) yes
C37 . C39 . 1.533(5) yes
C38 . H381 . 0.950 no
C38 . H382 . 0.950 no
C38 . H383 . 0.950 no
C39 . H391 . 0.950 no
C39 . H392 . 0.950 no
C39 . H393 . 0.950 no
C40 . C41 . 1.381(5) yes
C40 . C45 . 1.414(5) yes
C40 . P1 . 1.830(4) yes
C41 . C42 . 1.403(6) yes
C41 . H411 . 0.950 no
C42 . C43 . 1.367(6) yes
C42 . H421 . 0.950 no
C43 . C44 . 1.411(6) yes
C43 . H431 . 0.950 no
C44 . C45 . 1.376(6) yes
C44 . H441 . 0.950 no
C45 . H451 . 0.950 no
C46 . C47 . 1.408(5) yes
C46 . C51 . 1.398(5) yes
C46 . P1 . 1.820(3) yes
C47 . C48 . 1.378(6) yes
C47 . H471 . 0.950 no
C48 . C49 . 1.383(6) yes
C48 . H481 . 0.950 no
C49 . C50 . 1.395(5) yes
C49 . H491 . 0.950 no
C50 . C51 . 1.388(5) yes
C50 . H501 . 0.950 no
C51 . H511 . 0.950 no
C52 . Cl1 . 1.724(9) yes
C52 . Cl2 . 1.741(8) yes
C52 . H521 . 0.950 no
C52 . H522 . 0.950 no
Cu1 . P2 . 2.2665(10) yes
Cu1 . P1 . 2.2548(10) yes
Cu1 . N2 . 2.080(3) yes
Cu1 . N1 . 2.056(3) yes
P3 . F5 . 1.608(3) yes
P3 . F6 . 1.600(3) yes
P3 . F4 . 1.600(3) yes
P3 . F2 . 1.581(3) yes
P3 . F1 . 1.601(3) yes
P3 . F3 . 1.596(3) yes
O2 . H2 . 0.900 no
O2 . H20 . 0.900 no
O3 . H3 . 0.900 no
O3 . H30 . 0.900 no
